data_1506815
loop_
_publ_author_name
'Nesterov, Volodymyr V.'
'Antipin, Mikhail Yu.'
'Nesterov, Vladimir N.'
'Moore, Craig E.'
'Cardelino, Beatriz H.'
'Timofeeva, Tatiana V.'

_publ_section_title
;
 Thermally Stable Heterocyclic Imines as New Potential Nonlinear Optical
 Materials&#x2020;
;
_journal_issue 25
_journal_name_full 'The Journal of Physical Chemistry B'
_journal_page_first 8531
_journal_paper_doi 10.1021/jp0367528
_journal_volume 108
_journal_year 2004
_chemical_formula_moiety 'C10 H8 N4 S'
_chemical_formula_sum 'C10 H8 N4 S'
_chemical_formula_weight 216.26
_chemical_name_systematic
; 
 ? 
;
_space_group_IT_number 14
_symmetry_cell_setting monoclinic
_symmetry_space_group_name_Hall '-P 2ybc'
_symmetry_space_group_name_H-M 'P 1 21/c 1'
_atom_sites_solution_hydrogens geom
_atom_sites_solution_primary direct
_atom_sites_solution_secondary difmap
_audit_creation_method SHELXL-97
_cell_angle_alpha 90.00
_cell_angle_beta 103.53(3)
_cell_angle_gamma 90.00
_cell_formula_units_Z 8
_cell_length_a 7.2520(15)
_cell_length_b 22.588(5)
_cell_length_c 13.668(3)
_cell_measurement_reflns_used 24
_cell_measurement_temperature 298(2)
_cell_measurement_theta_max 12
_cell_measurement_theta_min 11
_cell_volume 2176.8(9)
_computing_cell_refinement 'Enraf-Nonius CAD4'
_computing_data_collection 'Enraf-Nonius CAD4 (Enraf-Nonius, 1989)'
_computing_data_reduction 'Siemens SHELXTL (Sheldrick, 1994)'
_computing_molecular_graphics 'Siemens SHELXTL'
_computing_publication_material SHELXL97
_computing_structure_refinement 'SHELXL-97 (Sheldrick, 1997)'
_computing_structure_solution 'SHELXS-97 (Sheldrick, 1990)'
_diffrn_ambient_temperature 298(2)
_diffrn_measured_fraction_theta_full 0.990
_diffrn_measured_fraction_theta_max 0.990
_diffrn_measurement_device_type 'Enraf-Nonius CAD4'
_diffrn_measurement_method \q/2\q
_diffrn_radiation_monochromator graphite
_diffrn_radiation_source 'fine-focus sealed tube'
_diffrn_radiation_type MoK\a
_diffrn_radiation_wavelength 0.71073
_diffrn_reflns_av_R_equivalents 0.0281
_diffrn_reflns_av_sigmaI/netI 0.0938
_diffrn_reflns_limit_h_max 9
_diffrn_reflns_limit_h_min 0
_diffrn_reflns_limit_k_max 28
_diffrn_reflns_limit_k_min 0
_diffrn_reflns_limit_l_max 16
_diffrn_reflns_limit_l_min -17
_diffrn_reflns_number 5055
_diffrn_reflns_theta_full 26.96
_diffrn_reflns_theta_max 26.96
_diffrn_reflns_theta_min 2.89
_diffrn_standards_decay_% 3
_diffrn_standards_interval_count 97
_diffrn_standards_number 3
_exptl_absorpt_coefficient_mu 0.268
_exptl_absorpt_correction_type none
_exptl_crystal_colour yellow
_exptl_crystal_density_diffrn 1.320
_exptl_crystal_density_method 'not measured'
_exptl_crystal_description prism
_exptl_crystal_F_000 896
_exptl_crystal_size_max 0.45
_exptl_crystal_size_mid 0.35
_exptl_crystal_size_min 0.30
_refine_diff_density_max 0.392
_refine_diff_density_min -0.278
_refine_diff_density_rms 0.059
_refine_ls_extinction_method none
_refine_ls_goodness_of_fit_ref 1.039
_refine_ls_hydrogen_treatment constr
_refine_ls_matrix_type full
_refine_ls_number_parameters 273
_refine_ls_number_reflns 4692
_refine_ls_number_restraints 0
_refine_ls_restrained_S_all 1.039
_refine_ls_R_factor_all 0.2058
_refine_ls_R_factor_gt 0.0655
_refine_ls_shift/su_max 0.001
_refine_ls_shift/su_mean 0.000
_refine_ls_structure_factor_coef Fsqd
_refine_ls_weighting_details 'calc w=1/[\s^2^(Fo^2^)+(0.0900P)^2^+0.0000P] where P=(Fo^2^+2Fc^2^)/3'
_refine_ls_weighting_scheme calc
_refine_ls_wR_factor_gt 0.1540
_refine_ls_wR_factor_ref 0.2022
_reflns_number_gt 1923
_reflns_number_total 4692
_reflns_threshold_expression I>2\s(I)
_cod_data_source_file jp0367528si20030915_041602.cif
_cod_data_source_block 7a
_cod_depositor_comments
;
The following automatic conversions were performed:

'_symmetry_cell_setting' value 'Monoclinic' changed to 'monoclinic'
according to /home/saulius/struct/CIF-dictionaries/cif_core.dic
dictionary named 'cif_core.dic' version 2.4.1 from 2010-06-29.

Automatic conversion script
Id: cif_fix_values 1715 2011-07-08 13:25:40Z adriana 
;
_cod_original_cell_volume 2176.8(8)
_cod_database_code 1506815

loop_
_symmetry_equiv_pos_as_xyz
'x, y, z'
'-x, y+1/2, -z+1/2'
'-x, -y, -z'
'x, -y-1/2, z-1/2'

loop_
_atom_site_label
_atom_site_type_symbol
_atom_site_fract_x
_atom_site_fract_y
_atom_site_fract_z
_atom_site_U_iso_or_equiv
_atom_site_adp_type
_atom_site_occupancy
_atom_site_symmetry_multiplicity
_atom_site_calc_flag
_atom_site_refinement_flags
S1 S 0.13495(17) 0.37905(6) 0.41362(9) 0.0719(4) Uani 1 1 d .
N1 N 0.3921(4) 0.47773(15) 0.3817(2) 0.0453(8) Uani 1 1 d .
N2 N 0.8313(6) 0.5200(2) 0.3454(3) 0.0814(13) Uani 1 1 d .
N3 N 0.5645(6) 0.67748(18) 0.3305(3) 0.0769(12) Uani 1 1 d .
N4 N 0.2236(5) 0.58780(15) 0.3806(2) 0.0585(9) Uani 1 1 d .
H4A H 0.1611 0.5574 0.3928 0.070 Uiso 1 1 calc R
H4B H 0.1742 0.6225 0.3785 0.070 Uiso 1 1 calc R
C1 C 0.6002(8) 0.2976(2) 0.3914(4) 0.0793(15) Uani 1 1 d .
H1B H 0.6319 0.3151 0.3335 0.119 Uiso 1 1 calc R
H1C H 0.5993 0.2553 0.3852 0.119 Uiso 1 1 calc R
H1D H 0.6926 0.3091 0.4509 0.119 Uiso 1 1 calc R
C2 C 0.3646(6) 0.37325(19) 0.3955(3) 0.0525(10) Uani 1 1 d .
C3 C 0.4254(8) 0.3167(2) 0.3982(3) 0.0712(13) Uani 1 1 d .
C4 C 0.2855(10) 0.2768(2) 0.4133(4) 0.0865(18) Uani 1 1 d .
H4C H 0.3018 0.2360 0.4163 0.104 Uiso 1 1 calc R
C5 C 0.1274(9) 0.3037(2) 0.4227(4) 0.0856(17) Uani 1 1 d .
H5A H 0.0223 0.2834 0.4333 0.103 Uiso 1 1 calc R
C6 C 0.4650(6) 0.42695(18) 0.3798(3) 0.0485(10) Uani 1 1 d .
H6A H 0.5859 0.4239 0.3680 0.058 Uiso 1 1 calc R
C7 C 0.4899(5) 0.52794(17) 0.3663(3) 0.0423(9) Uani 1 1 d .
C8 C 0.6788(6) 0.52522(19) 0.3543(3) 0.0534(10) Uani 1 1 d .
C9 C 0.3999(6) 0.58095(17) 0.3646(3) 0.0457(10) Uani 1 1 d .
C10 C 0.4948(6) 0.6348(2) 0.3465(3) 0.0540(11) Uani 1 1 d .
S1' S 0.35895(15) 0.51211(6) 0.09814(9) 0.0623(4) Uani 1 1 d .
N1' N 0.1136(4) 0.41406(14) 0.1373(2) 0.0448(8) Uani 1 1 d .
N2' N -0.3310(5) 0.3681(2) 0.1666(3) 0.0792(13) Uani 1 1 d .
N3' N -0.0712(7) 0.21311(19) 0.1646(4) 0.0896(14) Uani 1 1 d .
N4' N 0.2849(5) 0.30429(15) 0.1412(3) 0.0619(10) Uani 1 1 d .
H4'A H 0.3502 0.3352 0.1346 0.074 Uiso 1 1 calc R
H4'B H 0.3346 0.2697 0.1421 0.074 Uiso 1 1 calc R
C1' C -0.1087(7) 0.5952(2) 0.1294(4) 0.0733(14) Uani 1 1 d .
H1'B H -0.1757 0.5626 0.1501 0.110 Uiso 1 1 calc R
H1'C H -0.1794 0.6100 0.0658 0.110 Uiso 1 1 calc R
H1'D H -0.0935 0.6261 0.1789 0.110 Uiso 1 1 calc R
C2' C 0.1361(5) 0.51736(18) 0.1218(3) 0.0439(9) Uani 1 1 d .
C3' C 0.0759(6) 0.5755(2) 0.1196(3) 0.0558(11) Uani 1 1 d .
C4' C 0.2130(7) 0.6145(2) 0.0995(3) 0.0697(14) Uani 1 1 d .
H4'C H 0.1974 0.6553 0.0951 0.084 Uiso 1 1 calc R
C5' C 0.3694(7) 0.5863(2) 0.0871(4) 0.0730(14) Uani 1 1 d .
H5'A H 0.4735 0.6059 0.0737 0.088 Uiso 1 1 calc R
C6' C 0.0370(5) 0.46498(18) 0.1386(3) 0.0439(9) Uani 1 1 d .
H6'A H -0.0837 0.4680 0.1506 0.053 Uiso 1 1 calc R
C7' C 0.0148(5) 0.36251(19) 0.1497(3) 0.0463(10) Uani 1 1 d .
C8' C -0.1769(6) 0.36457(19) 0.1604(3) 0.0535(11) Uani 1 1 d .
C9' C 0.1052(5) 0.31010(18) 0.1502(3) 0.0468(10) Uani 1 1 d .
C10' C 0.0068(6) 0.2558(2) 0.1602(3) 0.0587(11) Uani 1 1 d .

loop_
_atom_site_aniso_label
_atom_site_aniso_U_11
_atom_site_aniso_U_22
_atom_site_aniso_U_33
_atom_site_aniso_U_23
_atom_site_aniso_U_13
_atom_site_aniso_U_12
S1 0.0587(8) 0.0835(10) 0.0757(8) 0.0033(7) 0.0201(6) -0.0136(7)
N1 0.0450(19) 0.045(2) 0.0479(18) 0.0015(15) 0.0142(15) -0.0059(16)
N2 0.056(3) 0.088(3) 0.111(3) 0.003(2) 0.040(2) -0.001(2)
N3 0.078(3) 0.059(3) 0.088(3) 0.004(2) 0.009(2) -0.025(2)
N4 0.044(2) 0.046(2) 0.085(3) 0.0029(18) 0.0144(19) -0.0033(16)
C1 0.093(4) 0.054(3) 0.084(4) 0.010(3) 0.007(3) -0.009(3)
C2 0.057(3) 0.051(3) 0.047(2) 0.0033(19) 0.007(2) -0.003(2)
C3 0.091(4) 0.056(3) 0.060(3) -0.002(2) 0.005(3) 0.002(3)
C4 0.117(5) 0.059(3) 0.078(4) 0.005(3) 0.012(4) -0.035(4)
C5 0.098(5) 0.070(4) 0.090(4) 0.008(3) 0.024(3) -0.032(3)
C6 0.052(3) 0.052(3) 0.042(2) -0.0015(18) 0.0109(19) -0.004(2)
C7 0.039(2) 0.045(2) 0.042(2) 0.0009(17) 0.0083(17) -0.0107(18)
C8 0.049(3) 0.057(3) 0.058(3) 0.000(2) 0.018(2) -0.003(2)
C9 0.045(2) 0.042(2) 0.048(2) 0.0005(18) 0.0061(18) -0.0118(19)
C10 0.057(3) 0.046(3) 0.054(3) 0.003(2) 0.001(2) -0.003(2)
S1' 0.0407(6) 0.0771(9) 0.0731(8) 0.0052(6) 0.0213(5) -0.0051(6)
N1' 0.0360(18) 0.047(2) 0.0530(19) 0.0014(15) 0.0137(15) -0.0022(16)
N2' 0.042(2) 0.090(3) 0.113(3) 0.014(2) 0.033(2) -0.003(2)
N3' 0.078(3) 0.056(3) 0.131(4) 0.002(3) 0.016(3) -0.021(2)
N4' 0.041(2) 0.052(2) 0.097(3) -0.0094(19) 0.023(2) 0.0016(17)
C1' 0.067(3) 0.067(3) 0.087(3) -0.007(3) 0.020(3) 0.006(3)
C2' 0.038(2) 0.051(3) 0.043(2) -0.0060(18) 0.0090(17) -0.0024(19)
C3' 0.054(3) 0.061(3) 0.050(2) -0.008(2) 0.007(2) -0.006(2)
C4' 0.074(4) 0.056(3) 0.070(3) 0.005(2) -0.003(3) -0.021(3)
C5' 0.054(3) 0.072(3) 0.093(4) 0.016(3) 0.016(3) -0.021(3)
C6' 0.037(2) 0.050(2) 0.046(2) -0.0025(18) 0.0121(17) -0.0007(19)
C7' 0.035(2) 0.053(3) 0.051(2) 0.0002(18) 0.0125(18) -0.0062(19)
C8' 0.044(3) 0.056(3) 0.064(3) 0.008(2) 0.019(2) -0.008(2)
C9' 0.038(2) 0.051(3) 0.051(2) -0.0042(19) 0.0106(18) -0.0062(19)
C10' 0.050(3) 0.049(3) 0.074(3) -0.003(2) 0.009(2) -0.005(2)

loop_
_atom_type_symbol
_atom_type_description
_atom_type_scat_dispersion_real
_atom_type_scat_dispersion_imag
_atom_type_scat_source
C C 0.0033 0.0016 'International Tables Vol C Tables 4.2.6.8 and 6.1.1.4'
H H 0.0000 0.0000 'International Tables Vol C Tables 4.2.6.8 and 6.1.1.4'
N N 0.0061 0.0033 'International Tables Vol C Tables 4.2.6.8 and 6.1.1.4'
S S 0.1246 0.1234 'International Tables Vol C Tables 4.2.6.8 and 6.1.1.4'

loop_
_geom_angle_atom_site_label_1
_geom_angle_atom_site_label_2
_geom_angle_atom_site_label_3
_geom_angle
C5 S1 C2 89.1(3)
C6 N1 C7 120.7(3)
C9 N4 H4A 120.0
C9 N4 H4B 120.0
H4A N4 H4B 120.0
C3 C1 H1B 109.5
C3 C1 H1C 109.5
H1B C1 H1C 109.5
C3 C1 H1D 109.5
H1B C1 H1D 109.5
H1C C1 H1D 109.5
C3 C2 C6 128.4(4)
C3 C2 S1 112.5(4)
C6 C2 S1 119.0(3)
C2 C3 C1 126.9(5)
C2 C3 C4 111.6(5)
C1 C3 C4 121.5(5)
C5 C4 C3 112.9(5)
C5 C4 H4C 123.5
C3 C4 H4C 123.5
C4 C5 S1 113.9(4)
C4 C5 H5A 123.1
S1 C5 H5A 123.1
N1 C6 C2 121.7(4)
N1 C6 H6A 119.1
C2 C6 H6A 119.1
C9 C7 N1 117.7(3)
C9 C7 C8 120.5(4)
N1 C7 C8 121.8(4)
N2 C8 C7 176.6(5)
N4 C9 C7 124.4(4)
N4 C9 C10 115.9(4)
C7 C9 C10 119.8(4)
N3 C10 C9 178.0(5)
C5' S1' C2' 90.7(2)
C6' N1' C7' 120.7(3)
C9' N4' H4'A 120.0
C9' N4' H4'B 120.0
H4'A N4' H4'B 120.0
C3' C1' H1'B 109.5
C3' C1' H1'C 109.5
H1'B C1' H1'C 109.5
C3' C1' H1'D 109.5
H1'B C1' H1'D 109.5
H1'C C1' H1'D 109.5
C3' C2' C6' 128.4(4)
C3' C2' S1' 111.5(3)
C6' C2' S1' 120.1(3)
C2' C3' C4' 111.5(4)
C2' C3' C1' 125.8(4)
C4' C3' C1' 122.5(5)
C5' C4' C3' 112.6(4)
C5' C4' H4'C 123.7
C3' C4' H4'C 123.7
C4' C5' S1' 113.7(4)
C4' C5' H5'A 123.1
S1' C5' H5'A 123.1
N1' C6' C2' 120.3(4)
N1' C6' H6'A 119.8
C2' C6' H6'A 119.8
C9' C7' N1' 117.9(3)
C9' C7' C8' 120.6(4)
N1' C7' C8' 121.5(4)
N2' C8' C7' 177.4(5)
N4' C9' C7' 124.4(4)
N4' C9' C10' 116.0(4)
C7' C9' C10' 119.6(4)
N3' C10' C9' 177.6(5)

loop_
_geom_bond_atom_site_label_1
_geom_bond_atom_site_label_2
_geom_bond_distance
S1 C5 1.708(6)
S1 C2 1.745(4)
N1 C6 1.266(5)
N1 C7 1.379(5)
N2 C8 1.147(5)
N3 C10 1.134(5)
N4 C9 1.355(5)
N4 H4A 0.8600
N4 H4B 0.8600
C1 C3 1.362(7)
C1 H1B 0.9600
C1 H1C 0.9600
C1 H1D 0.9600
C2 C3 1.350(6)
C2 C6 1.456(5)
C3 C4 1.407(7)
C4 C5 1.330(8)
C4 H4C 0.9300
C5 H5A 0.9300
C6 H6A 0.9300
C7 C9 1.361(5)
C7 C8 1.419(5)
C9 C10 1.446(6)
S1' C5' 1.686(5)
S1' C2' 1.725(4)
N1' C6' 1.279(5)
N1' C7' 1.399(5)
N2' C8' 1.143(5)
N3' C10' 1.127(5)
N4' C9' 1.343(5)
N4' H4'A 0.8600
N4' H4'B 0.8600
C1' C3' 1.447(6)
C1' H1'B 0.9600
C1' H1'C 0.9600
C1' H1'D 0.9600
C2' C3' 1.381(6)
C2' C6' 1.430(5)
C3' C4' 1.403(6)
C4' C5' 1.345(7)
C4' H4'C 0.9300
C5' H5'A 0.9300
C6' H6'A 0.9300
C7' C9' 1.353(5)
C7' C8' 1.432(5)
C9' C10' 1.441(6)

loop_
_geom_torsion_atom_site_label_1
_geom_torsion_atom_site_label_2
_geom_torsion_atom_site_label_3
_geom_torsion_atom_site_label_4
_geom_torsion
C5 S1 C2 C3 -0.8(3)
C5 S1 C2 C6 179.2(3)
C6 C2 C3 C1 3.4(7)
S1 C2 C3 C1 -176.7(4)
C6 C2 C3 C4 -178.9(4)
S1 C2 C3 C4 1.1(5)
C2 C3 C4 C5 -0.9(6)
C1 C3 C4 C5 177.0(5)
C3 C4 C5 S1 0.3(6)
C2 S1 C5 C4 0.3(4)
C7 N1 C6 C2 -179.8(3)
C3 C2 C6 N1 -178.1(4)
S1 C2 C6 N1 2.0(5)
C6 N1 C7 C9 177.0(4)
C6 N1 C7 C8 -4.1(5)
C9 C7 C8 N2 177(100)
N1 C7 C8 N2 -2(8)
N1 C7 C9 N4 2.5(6)
C8 C7 C9 N4 -176.4(4)
N1 C7 C9 C10 -178.6(3)
C8 C7 C9 C10 2.5(6)
N4 C9 C10 N3 -43(15)
C7 C9 C10 N3 138(15)
C5' S1' C2' C3' 0.6(3)
C5' S1' C2' C6' 179.4(3)
C6' C2' C3' C4' -179.1(4)
S1' C2' C3' C4' -0.4(4)
C6' C2' C3' C1' -3.2(7)
S1' C2' C3' C1' 175.5(4)
C2' C3' C4' C5' 0.0(5)
C1' C3' C4' C5' -176.0(4)
C3' C4' C5' S1' 0.4(5)
C2' S1' C5' C4' -0.6(4)
C7' N1' C6' C2' -177.5(3)
C3' C2' C6' N1' 179.4(4)
S1' C2' C6' N1' 0.8(5)
C6' N1' C7' C9' -178.3(4)
C6' N1' C7' C8' 2.5(5)
C9' C7' C8' N2' -148(11)
N1' C7' C8' N2' 31(12)
N1' C7' C9' N4' 1.1(6)
C8' C7' C9' N4' -179.6(4)
N1' C7' C9' C10' -178.4(4)
C8' C7' C9' C10' 0.8(6)
N4' C9' C10' N3' -78(13)
C7' C9' C10' N3' 101(13)

loop_
_cod_related_entry_id
_cod_related_entry_code
_cod_related_entry_database
1 30651758 ChemSpider
